data_4071780
loop_
_publ_author_name
'Baber, Angharad'
'Fan, Cheng'
'Norman, David W.'
'Orpen, A. Guy'
'Pringle, Paul G.'
'Wingad, Richard L.'

_publ_section_title
;
 Oxidative Dehydrogenation of Tris(o-isopropylphenyl)phosphines by
 Platinum Complexes
;
_journal_issue 22
_journal_name_full Organometallics
_journal_page_first 5906
_journal_paper_doi 10.1021/om800382m
_journal_volume 27
_journal_year 2008
_chemical_formula_moiety 'C27 H31 Cl2 P Pt, 2(C H Cl3)'
_chemical_formula_sum 'C29 H33 Cl8 P Pt'
_chemical_formula_weight 891.21
_chemical_name_systematic
; 
 ? 
;
_space_group_IT_number 2
_symmetry_cell_setting triclinic
_symmetry_space_group_name_Hall '-P 1'
_symmetry_space_group_name_H-M 'P -1'
_atom_sites_solution_hydrogens geom
_atom_sites_solution_primary direct
_atom_sites_solution_secondary difmap
_audit_creation_method SHELXL-97
_cell_angle_alpha 89.331(15)
_cell_angle_beta 76.72(2)
_cell_angle_gamma 75.780(19)
_cell_formula_units_Z 2
_cell_length_a 11.281(3)
_cell_length_b 12.104(2)
_cell_length_c 13.133(3)
_cell_measurement_reflns_used 108
_cell_measurement_temperature 173(2)
_cell_measurement_theta_max 25.578
_cell_measurement_theta_min 2.187
_cell_volume 1689.9(7)
_computing_cell_refinement 'Bruker SMART'
_computing_data_collection 'Bruker SMART'
_computing_data_reduction 'Bruker SAINT V6.02 (Bruker, 1998)'
_computing_molecular_graphics 'Bruker SHELXTL V6.14 (Bruker AXS, 2003)'
_computing_publication_material 'Bruker SHELXTL V6.14 (Bruker AXS, 2003)'
_computing_structure_refinement 'SHELXL V6.12 (Bruker 2001)'
_computing_structure_solution 'SHELXS V6.12 (Bruker 2001)'
_diffrn_ambient_temperature 173(2)
_diffrn_detector_area_resol_mean 8.5
_diffrn_measured_fraction_theta_full 0.988
_diffrn_measured_fraction_theta_max 0.988
_diffrn_measurement_device_type 'CCD area detector'
_diffrn_measurement_method 'omega scans'
_diffrn_radiation_monochromator graphite
_diffrn_radiation_source 'fine-focus sealed tube'
_diffrn_radiation_type MoK\a
_diffrn_radiation_wavelength 0.71073
_diffrn_reflns_av_R_equivalents 0.0574
_diffrn_reflns_av_sigmaI/netI 0.0848
_diffrn_reflns_limit_h_max 14
_diffrn_reflns_limit_h_min -14
_diffrn_reflns_limit_k_max 15
_diffrn_reflns_limit_k_min -15
_diffrn_reflns_limit_l_max 17
_diffrn_reflns_limit_l_min -16
_diffrn_reflns_number 18174
_diffrn_reflns_theta_full 27.52
_diffrn_reflns_theta_max 27.52
_diffrn_reflns_theta_min 1.74
_diffrn_standards_decay_% 0
_diffrn_standards_number 0
_exptl_absorpt_coefficient_mu 4.851
_exptl_absorpt_correction_T_max 0.62
_exptl_absorpt_correction_T_min 0.44
_exptl_absorpt_correction_type multi-scan
_exptl_absorpt_process_details 'SADABS V2.10'
_exptl_crystal_colour colourless
_exptl_crystal_density_diffrn 1.752
_exptl_crystal_density_method 'not measured'
_exptl_crystal_description block
_exptl_crystal_F_000 872
_exptl_crystal_size_max 0.15
_exptl_crystal_size_mid 0.10
_exptl_crystal_size_min 0.10
_refine_diff_density_max 1.256
_refine_diff_density_min -0.912
_refine_diff_density_rms 0.162
_refine_ls_extinction_method none
_refine_ls_goodness_of_fit_ref 0.982
_refine_ls_hydrogen_treatment constr
_refine_ls_matrix_type full
_refine_ls_number_parameters 357
_refine_ls_number_reflns 7680
_refine_ls_number_restraints 0
_refine_ls_restrained_S_all 0.982
_refine_ls_R_factor_all 0.0675
_refine_ls_R_factor_gt 0.0422
_refine_ls_shift/su_max 0.001
_refine_ls_shift/su_mean 0.000
_refine_ls_structure_factor_coef Fsqd
_refine_ls_weighting_details 'calc w=1/[\s^2^(Fo^2^)+(0.0300P)^2^+0.0000P] where P=(Fo^2^+2Fc^2^)/3'
_refine_ls_weighting_scheme calc
_refine_ls_wR_factor_gt 0.0745
_refine_ls_wR_factor_ref 0.0819
_reflns_number_gt 5989
_reflns_number_total 7680
_reflns_threshold_expression >2sigma(I)
_cod_data_source_file om800382m_si_002.cif
_cod_data_source_block 2a.2CHCL3_prestosad
_cod_original_cell_volume 1689.8(7)
_cod_original_sg_symbol_Hall -P1
_cod_original_sg_symbol_H-M P-1
_cod_database_code 4071780

loop_
_symmetry_equiv_pos_as_xyz
'x, y, z'
'-x, -y, -z'

loop_
_atom_site_label
_atom_site_type_symbol
_atom_site_fract_x
_atom_site_fract_y
_atom_site_fract_z
_atom_site_U_iso_or_equiv
_atom_site_adp_type
_atom_site_occupancy
_atom_site_symmetry_multiplicity
_atom_site_calc_flag
_atom_site_refinement_flags
Pt1 Pt 0.60079(2) 0.810424(17) 0.744463(16) 0.02022(7) Uani 1 1 d .
P1 P 0.58139(13) 0.67273(11) 0.64129(10) 0.0201(3) Uani 1 1 d .
Cl1 Cl 0.61808(13) 0.96448(11) 0.84448(11) 0.0299(3) Uani 1 1 d .
Cl2 Cl 0.81890(12) 0.75801(12) 0.69690(11) 0.0305(3) Uani 1 1 d .
C1 C 0.4539(5) 0.6215(4) 0.7204(4) 0.0193(11) Uani 1 1 d .
C2 C 0.3838(5) 0.6896(4) 0.8097(4) 0.0230(12) Uani 1 1 d .
C3 C 0.2826(5) 0.6555(5) 0.8735(4) 0.0309(13) Uani 1 1 d .
H3 H 0.2347 0.6993 0.9334 0.037 Uiso 1 1 calc R
C4 C 0.2542(6) 0.5558(5) 0.8469(5) 0.0353(14) Uani 1 1 d .
H4 H 0.1854 0.5346 0.8885 0.042 Uiso 1 1 calc R
C5 C 0.3254(5) 0.4883(4) 0.7608(4) 0.0272(13) Uani 1 1 d .
H5 H 0.3063 0.4207 0.7457 0.033 Uiso 1 1 calc R
C6 C 0.4263(5) 0.5205(4) 0.6959(4) 0.0291(13) Uani 1 1 d .
H6 H 0.4746 0.4751 0.6371 0.035 Uiso 1 1 calc R
C7 C 0.4140(5) 0.7998(4) 0.8362(4) 0.0221(12) Uani 1 1 d .
C8 C 0.4047(5) 0.8886(4) 0.7665(4) 0.0267(13) Uani 1 1 d .
H8A H 0.3760 0.9654 0.7980 0.032 Uiso 1 1 calc R
H8B H 0.3675 0.8786 0.7087 0.032 Uiso 1 1 calc R
C9 C 0.4023(6) 0.8224(5) 0.9512(4) 0.0328(14) Uani 1 1 d .
H9A H 0.4264 0.8915 0.9609 0.049 Uiso 1 1 calc R
H9B H 0.4563 0.7599 0.9771 0.049 Uiso 1 1 calc R
H9C H 0.3167 0.8300 0.9887 0.049 Uiso 1 1 calc R
C10 C 0.5256(5) 0.7264(4) 0.5250(4) 0.0205(11) Uani 1 1 d .
C11 C 0.5939(5) 0.7828(4) 0.4466(4) 0.0211(11) Uani 1 1 d .
C12 C 0.5404(5) 0.8220(4) 0.3625(4) 0.0254(12) Uani 1 1 d .
H12 H 0.5848 0.8575 0.3091 0.030 Uiso 1 1 calc R
C13 C 0.4236(5) 0.8097(4) 0.3566(4) 0.0281(13) Uani 1 1 d .
H13 H 0.3905 0.8366 0.2998 0.034 Uiso 1 1 calc R
C14 C 0.3564(5) 0.7575(4) 0.4350(5) 0.0303(13) Uani 1 1 d .
H14 H 0.2770 0.7504 0.4318 0.036 Uiso 1 1 calc R
C15 C 0.4070(5) 0.7152(4) 0.5189(4) 0.0255(12) Uani 1 1 d .
H15 H 0.3617 0.6792 0.5713 0.031 Uiso 1 1 calc R
C16 C 0.7178(5) 0.8069(4) 0.4524(4) 0.0251(12) Uani 1 1 d .
H16 H 0.7514 0.7579 0.5045 0.030 Uiso 1 1 calc R
C17 C 0.6939(6) 0.9322(5) 0.4907(5) 0.0378(15) Uani 1 1 d .
H17A H 0.6617 0.9818 0.4405 0.057 Uiso 1 1 calc R
H17B H 0.7713 0.9468 0.4985 0.057 Uiso 1 1 calc R
H17C H 0.6337 0.9459 0.5570 0.057 Uiso 1 1 calc R
C18 C 0.8162(5) 0.7821(5) 0.3483(5) 0.0402(16) Uani 1 1 d .
H18A H 0.8279 0.7047 0.3242 0.060 Uiso 1 1 calc R
H18B H 0.8945 0.7929 0.3581 0.060 Uiso 1 1 calc R
H18C H 0.7880 0.8331 0.2974 0.060 Uiso 1 1 calc R
C19 C 0.7130(5) 0.5483(4) 0.5999(4) 0.0211(11) Uani 1 1 d .
C20 C 0.7697(5) 0.4807(4) 0.6740(4) 0.0257(12) Uani 1 1 d .
C21 C 0.8709(5) 0.3899(5) 0.6340(5) 0.0316(14) Uani 1 1 d .
H21 H 0.9084 0.3439 0.6808 0.038 Uiso 1 1 calc R
C22 C 0.9196(5) 0.3637(5) 0.5274(5) 0.0349(15) Uani 1 1 d .
H22 H 0.9884 0.3021 0.5041 0.042 Uiso 1 1 calc R
C23 C 0.8643(5) 0.4305(4) 0.4567(5) 0.0308(13) Uani 1 1 d .
H23 H 0.8958 0.4142 0.3851 0.037 Uiso 1 1 calc R
C24 C 0.7624(5) 0.5213(4) 0.4925(4) 0.0241(12) Uani 1 1 d .
H24 H 0.7254 0.5657 0.4443 0.029 Uiso 1 1 calc R
C25 C 0.7220(6) 0.5011(5) 0.7916(4) 0.0345(15) Uani 1 1 d .
H25 H 0.6615 0.5758 0.8053 0.041 Uiso 1 1 calc R
C26 C 0.6544(6) 0.4105(5) 0.8396(5) 0.0431(17) Uani 1 1 d .
H26A H 0.5865 0.4104 0.8069 0.065 Uiso 1 1 calc R
H26B H 0.6216 0.4276 0.9134 0.065 Uiso 1 1 calc R
H26C H 0.7127 0.3367 0.8284 0.065 Uiso 1 1 calc R
C27 C 0.8302(6) 0.5031(5) 0.8444(5) 0.0463(18) Uani 1 1 d .
H27A H 0.8858 0.4282 0.8385 0.069 Uiso 1 1 calc R
H27B H 0.7962 0.5265 0.9170 0.069 Uiso 1 1 calc R
H27C H 0.8759 0.5559 0.8105 0.069 Uiso 1 1 calc R
C28 C 0.8164(6) 0.7810(5) -0.0030(5) 0.0420(16) Uani 1 1 d .
H28 H 0.8153 0.7770 -0.0773 0.050 Uiso 1 1 calc R
Cl3 Cl 0.67352(18) 0.76411(19) 0.07288(16) 0.0711(6) Uani 1 1 d .
Cl4 Cl 0.8394(2) 0.91239(16) 0.02791(18) 0.0729(6) Uani 1 1 d .
Cl5 Cl 0.93942(17) 0.66963(15) 0.02090(18) 0.0659(6) Uani 1 1 d .
C29 C 0.9354(6) 0.9923(5) 0.7517(5) 0.0459(17) Uani 1 1 d .
H29 H 0.8643 0.9585 0.7779 0.055 Uiso 1 1 calc R
Cl7 Cl 1.0730(2) 0.8929(2) 0.7581(2) 0.0943(8) Uani 1 1 d .
Cl8 Cl 0.9160(2) 1.11498(16) 0.83132(16) 0.0692(6) Uani 1 1 d .
Cl6 Cl 0.9334(2) 1.0344(2) 0.62452(17) 0.0859(7) Uani 1 1 d .

loop_
_atom_site_aniso_label
_atom_site_aniso_U_11
_atom_site_aniso_U_22
_atom_site_aniso_U_33
_atom_site_aniso_U_23
_atom_site_aniso_U_13
_atom_site_aniso_U_12
Pt1 0.02144(11) 0.02213(11) 0.01628(11) -0.00018(7) -0.00310(8) -0.00510(8)
P1 0.0205(7) 0.0236(7) 0.0149(7) -0.0010(5) -0.0016(6) -0.0052(6)
Cl1 0.0351(8) 0.0284(7) 0.0262(8) -0.0060(6) -0.0034(6) -0.0111(6)
Cl2 0.0223(7) 0.0383(8) 0.0297(8) -0.0047(6) -0.0031(6) -0.0080(6)
C1 0.021(3) 0.021(3) 0.017(3) 0.007(2) -0.004(2) -0.007(2)
C2 0.023(3) 0.025(3) 0.020(3) 0.001(2) -0.004(2) -0.004(2)
C3 0.030(3) 0.037(3) 0.024(3) -0.004(3) 0.003(2) -0.011(3)
C4 0.035(3) 0.043(4) 0.032(4) 0.010(3) -0.003(3) -0.022(3)
C5 0.036(3) 0.029(3) 0.024(3) 0.005(2) -0.007(3) -0.021(3)
C6 0.034(3) 0.025(3) 0.027(3) 0.004(2) -0.008(3) -0.006(3)
C7 0.021(3) 0.023(3) 0.019(3) -0.004(2) 0.001(2) -0.003(2)
C8 0.018(3) 0.025(3) 0.031(3) -0.004(2) -0.003(2) 0.004(2)
C9 0.041(4) 0.033(3) 0.024(3) 0.002(2) -0.001(3) -0.014(3)
C10 0.022(3) 0.022(3) 0.016(3) -0.002(2) -0.002(2) -0.004(2)
C11 0.027(3) 0.017(2) 0.015(3) -0.002(2) -0.001(2) -0.001(2)
C12 0.033(3) 0.019(3) 0.023(3) 0.002(2) -0.007(2) -0.006(2)
C13 0.036(3) 0.023(3) 0.027(3) 0.002(2) -0.018(3) -0.002(3)
C14 0.028(3) 0.030(3) 0.040(4) 0.004(3) -0.015(3) -0.013(3)
C15 0.029(3) 0.026(3) 0.023(3) 0.003(2) -0.004(2) -0.011(2)
C16 0.028(3) 0.027(3) 0.022(3) 0.006(2) -0.006(2) -0.009(2)
C17 0.036(4) 0.040(3) 0.045(4) 0.004(3) -0.017(3) -0.016(3)
C18 0.029(3) 0.054(4) 0.034(4) 0.003(3) 0.000(3) -0.011(3)
C19 0.021(3) 0.020(3) 0.020(3) -0.001(2) -0.001(2) -0.005(2)
C20 0.024(3) 0.027(3) 0.023(3) 0.000(2) -0.003(2) -0.003(2)
C21 0.031(3) 0.034(3) 0.029(3) 0.006(3) -0.009(3) -0.005(3)
C22 0.025(3) 0.031(3) 0.040(4) -0.006(3) 0.001(3) 0.002(3)
C23 0.028(3) 0.031(3) 0.027(3) -0.007(2) 0.006(3) -0.007(3)
C24 0.025(3) 0.027(3) 0.021(3) 0.002(2) -0.004(2) -0.009(2)
C25 0.041(4) 0.035(3) 0.023(3) 0.005(3) -0.012(3) 0.003(3)
C26 0.047(4) 0.050(4) 0.029(4) 0.011(3) -0.006(3) -0.009(3)
C27 0.056(4) 0.050(4) 0.032(4) 0.007(3) -0.025(3) 0.002(3)
C28 0.038(4) 0.047(4) 0.039(4) 0.006(3) -0.010(3) -0.007(3)
Cl3 0.0418(11) 0.1058(16) 0.0592(13) 0.0228(12) -0.0060(9) -0.0127(11)
Cl4 0.0886(16) 0.0479(11) 0.0879(16) 0.0024(10) -0.0367(13) -0.0125(11)
Cl5 0.0448(11) 0.0520(11) 0.0977(17) -0.0048(10) -0.0282(11) 0.0049(9)
C29 0.040(4) 0.050(4) 0.052(4) 0.006(3) -0.014(3) -0.015(3)
Cl7 0.0508(13) 0.0830(16) 0.143(2) -0.0095(15) -0.0376(14) 0.0089(12)
Cl8 0.0764(14) 0.0635(12) 0.0628(13) -0.0007(10) 0.0059(11) -0.0290(11)
Cl6 0.1084(19) 0.1232(19) 0.0618(14) 0.0305(13) -0.0410(13) -0.0766(16)

loop_
_atom_type_symbol
_atom_type_description
_atom_type_scat_dispersion_real
_atom_type_scat_dispersion_imag
_atom_type_scat_source
C C 0.0033 0.0016 'International Tables Vol C Tables 4.2.6.8 and 6.1.1.4'
H H 0.0000 0.0000 'International Tables Vol C Tables 4.2.6.8 and 6.1.1.4'
P P 0.1023 0.0942 'International Tables Vol C Tables 4.2.6.8 and 6.1.1.4'
Cl Cl 0.1484 0.1585 'International Tables Vol C Tables 4.2.6.8 and 6.1.1.4'
Pt Pt -1.7033 8.3905 'International Tables Vol C Tables 4.2.6.8 and 6.1.1.4'

loop_
_geom_angle_atom_site_label_1
_geom_angle_atom_site_label_2
_geom_angle_atom_site_label_3
_geom_angle
_geom_angle_publ_flag
C8 Pt1 C7 37.65(19) yes
C8 Pt1 P1 89.73(15) yes
C7 Pt1 P1 84.37(14) yes
C8 Pt1 Cl2 167.53(15) yes
C7 Pt1 Cl2 154.71(14) yes
P1 Pt1 Cl2 93.53(5) yes
C8 Pt1 Cl1 88.73(15) yes
C7 Pt1 Cl1 96.56(14) yes
P1 Pt1 Cl1 176.11(5) ?
Cl2 Pt1 Cl1 87.24(5) ?
C1 P1 C19 106.6(2) yes
C1 P1 C10 104.7(2) yes
C19 P1 C10 108.0(2) yes
C1 P1 Pt1 103.53(17) yes
C19 P1 Pt1 119.23(18) ?
C10 P1 Pt1 113.49(16) ?
C6 C1 C2 121.2(5) ?
C6 C1 P1 123.0(4) ?
C2 C1 P1 115.7(4) yes
C3 C2 C1 118.6(5) ?
C3 C2 C7 120.3(5) ?
C1 C2 C7 121.2(5) yes
C4 C3 C2 119.7(5) ?
C4 C3 H3 120.2 ?
C2 C3 H3 120.2 ?
C5 C4 C3 121.3(5) ?
C5 C4 H4 119.4 ?
C3 C4 H4 119.4 ?
C4 C5 C6 120.2(5) ?
C4 C5 H5 119.9 ?
C6 C5 H5 119.9 ?
C1 C6 C5 119.1(5) ?
C1 C6 H6 120.5 ?
C5 C6 H6 120.5 ?
C8 C7 C9 121.6(5) ?
C8 C7 C2 119.4(5) yes
C9 C7 C2 114.7(4) yes
C8 C7 Pt1 68.4(3) ?
C9 C7 Pt1 110.4(4) yes
C2 C7 Pt1 111.5(3) yes
C7 C8 Pt1 74.0(3) ?
C7 C8 H8A 116.1 ?
Pt1 C8 H8A 116.1 ?
C7 C8 H8B 116.1 ?
Pt1 C8 H8B 116.1 ?
H8A C8 H8B 113.1 ?
C7 C9 H9A 109.5 ?
C7 C9 H9B 109.5 ?
H9A C9 H9B 109.5 ?
C7 C9 H9C 109.5 ?
H9A C9 H9C 109.5 ?
H9B C9 H9C 109.5 ?
C15 C10 C11 120.1(5) ?
C15 C10 P1 117.0(4) ?
C11 C10 P1 122.8(4) ?
C12 C11 C10 117.6(5) ?
C12 C11 C16 119.3(5) ?
C10 C11 C16 123.1(5) ?
C13 C12 C11 122.0(5) ?
C13 C12 H12 119.0 ?
C11 C12 H12 119.0 ?
C14 C13 C12 119.9(5) ?
C14 C13 H13 120.1 ?
C12 C13 H13 120.1 ?
C13 C14 C15 120.1(5) ?
C13 C14 H14 120.0 ?
C15 C14 H14 120.0 ?
C14 C15 C10 120.4(5) ?
C14 C15 H15 119.8 ?
C10 C15 H15 119.8 ?
C11 C16 C18 113.2(5) ?
C11 C16 C17 109.1(4) ?
C18 C16 C17 110.4(5) ?
C11 C16 H16 108.0 ?
C18 C16 H16 108.0 ?
C17 C16 H16 108.0 ?
C16 C17 H17A 109.5 ?
C16 C17 H17B 109.5 ?
H17A C17 H17B 109.5 ?
C16 C17 H17C 109.5 ?
H17A C17 H17C 109.5 ?
H17B C17 H17C 109.5 ?
C16 C18 H18A 109.5 ?
C16 C18 H18B 109.5 ?
H18A C18 H18B 109.5 ?
C16 C18 H18C 109.5 ?
H18A C18 H18C 109.5 ?
H18B C18 H18C 109.5 ?
C24 C19 C20 119.4(4) ?
C24 C19 P1 119.0(4) ?
C20 C19 P1 121.5(4) ?
C21 C20 C19 116.7(5) ?
C21 C20 C25 119.6(5) ?
C19 C20 C25 123.6(4) ?
C20 C21 C22 123.5(5) ?
C20 C21 H21 118.2 ?
C22 C21 H21 118.2 ?
C23 C22 C21 119.1(5) ?
C23 C22 H22 120.5 ?
C21 C22 H22 120.5 ?
C22 C23 C24 119.7(5) ?
C22 C23 H23 120.1 ?
C24 C23 H23 120.1 ?
C23 C24 C19 121.5(5) ?
C23 C24 H24 119.3 ?
C19 C24 H24 119.3 ?
C20 C25 C26 111.3(5) ?
C20 C25 C27 111.1(5) ?
C26 C25 C27 110.0(5) ?
C20 C25 H25 108.1 ?
C26 C25 H25 108.1 ?
C27 C25 H25 108.1 ?
C25 C26 H26A 109.5 ?
C25 C26 H26B 109.5 ?
H26A C26 H26B 109.5 ?
C25 C26 H26C 109.5 ?
H26A C26 H26C 109.5 ?
H26B C26 H26C 109.5 ?
C25 C27 H27A 109.5 ?
C25 C27 H27B 109.5 ?
H27A C27 H27B 109.5 ?
C25 C27 H27C 109.5 ?
H27A C27 H27C 109.5 ?
H27B C27 H27C 109.5 ?
Cl4 C28 Cl3 110.3(3) ?
Cl4 C28 Cl5 110.1(4) ?
Cl3 C28 Cl5 108.9(3) ?
Cl4 C28 H28 109.2 ?
Cl3 C28 H28 109.2 ?
Cl5 C28 H28 109.2 ?
Cl7 C29 Cl6 112.6(4) ?
Cl7 C29 Cl8 110.1(4) ?
Cl6 C29 Cl8 108.3(4) ?
Cl7 C29 H29 108.6 ?
Cl6 C29 H29 108.6 ?
Cl8 C29 H29 108.6 ?

loop_
_geom_bond_atom_site_label_1
_geom_bond_atom_site_label_2
_geom_bond_distance
_geom_bond_publ_flag
Pt1 C8 2.135(5) yes
Pt1 C7 2.207(5) yes
Pt1 P1 2.2426(14) yes
Pt1 Cl2 2.3201(15) yes
Pt1 Cl1 2.3651(14) yes
P1 C1 1.808(5) yes
P1 C19 1.821(5) yes
P1 C10 1.835(5) yes
C1 C6 1.392(7) ?
C1 C2 1.399(7) yes
C2 C3 1.400(7) ?
C2 C7 1.518(7) yes
C3 C4 1.390(8) ?
C3 H3 0.9300 ?
C4 C5 1.369(7) ?
C4 H4 0.9300 ?
C5 C6 1.393(7) ?
C5 H5 0.9300 ?
C6 H6 0.9300 ?
C7 C8 1.402(7) ?
C7 C9 1.507(7) yes
C8 H8A 0.9700 ?
C8 H8B 0.9700 ?
C9 H9A 0.9600 ?
C9 H9B 0.9600 ?
C9 H9C 0.9600 ?
C10 C15 1.397(7) ?
C10 C11 1.413(7) ?
C11 C12 1.401(7) ?
C11 C16 1.515(7) ?
C12 C13 1.381(7) ?
C12 H12 0.9300 ?
C13 C14 1.377(8) ?
C13 H13 0.9300 ?
C14 C15 1.392(7) ?
C14 H14 0.9300 ?
C15 H15 0.9300 ?
C16 C18 1.529(7) ?
C16 C17 1.543(7) ?
C16 H16 0.9800 ?
C17 H17A 0.9600 ?
C17 H17B 0.9600 ?
C17 H17C 0.9600 ?
C18 H18A 0.9600 ?
C18 H18B 0.9600 ?
C18 H18C 0.9600 ?
C19 C24 1.403(7) ?
C19 C20 1.427(7) ?
C20 C21 1.381(7) ?
C20 C25 1.516(7) ?
C21 C22 1.390(8) ?
C21 H21 0.9300 ?
C22 C23 1.381(8) ?
C22 H22 0.9300 ?
C23 C24 1.375(7) ?
C23 H23 0.9300 ?
C24 H24 0.9300 ?
C25 C26 1.535(8) ?
C25 C27 1.541(8) ?
C25 H25 0.9800 ?
C26 H26A 0.9600 ?
C26 H26B 0.9600 ?
C26 H26C 0.9600 ?
C27 H27A 0.9600 ?
C27 H27B 0.9600 ?
C27 H27C 0.9600 ?
C28 Cl4 1.740(7) ?
C28 Cl3 1.747(6) ?
C28 Cl5 1.764(6) ?
C28 H28 0.9800 ?
C29 Cl7 1.732(6) ?
C29 Cl6 1.744(7) ?
C29 Cl8 1.766(7) ?
C29 H29 0.9800 ?

loop_
_geom_torsion_atom_site_label_1
_geom_torsion_atom_site_label_2
_geom_torsion_atom_site_label_3
_geom_torsion_atom_site_label_4
_geom_torsion
_geom_torsion_publ_flag
C8 Pt1 P1 C1 -52.6(2) ?
C7 Pt1 P1 C1 -15.2(2) yes
Cl2 Pt1 P1 C1 139.48(17) ?
C8 Pt1 P1 C19 -170.7(2) ?
C7 Pt1 P1 C19 -133.4(2) ?
Cl2 Pt1 P1 C19 21.4(2) ?
C8 Pt1 P1 C10 60.4(2) ?
C7 Pt1 P1 C10 97.7(2) ?
Cl2 Pt1 P1 C10 -107.59(19) ?
C19 P1 C1 C6 -40.0(5) ?
C10 P1 C1 C6 74.3(5) ?
Pt1 P1 C1 C6 -166.5(4) ?
C19 P1 C1 C2 139.5(4) ?
C10 P1 C1 C2 -106.3(4) ?
Pt1 P1 C1 C2 12.9(4) yes
C6 C1 C2 C3 -1.4(8) ?
P1 C1 C2 C3 179.1(4) ?
C6 C1 C2 C7 -180.0(5) ?
P1 C1 C2 C7 0.6(7) yes
C1 C2 C3 C4 -0.1(8) ?
C7 C2 C3 C4 178.5(5) ?
C2 C3 C4 C5 1.8(9) ?
C3 C4 C5 C6 -2.0(9) ?
C2 C1 C6 C5 1.3(8) ?
P1 C1 C6 C5 -179.3(4) ?
C4 C5 C6 C1 0.4(8) ?
C3 C2 C7 C8 -116.6(6) ?
C1 C2 C7 C8 62.0(7) ?
C3 C2 C7 C9 40.5(7) ?
C1 C2 C7 C9 -141.0(5) ?
C3 C2 C7 Pt1 166.9(4) ?
C1 C2 C7 Pt1 -14.6(6) yes
P1 Pt1 C7 C8 -96.9(3) ?
Cl2 Pt1 C7 C8 176.8(3) ?
Cl1 Pt1 C7 C8 79.3(3) ?
C8 Pt1 C7 C9 -117.0(5) ?
P1 Pt1 C7 C9 146.1(3) ?
Cl2 Pt1 C7 C9 59.7(5) ?
Cl1 Pt1 C7 C9 -37.7(4) ?
C8 Pt1 C7 C2 114.2(5) ?
P1 Pt1 C7 C2 17.4(3) yes
Cl2 Pt1 C7 C2 -69.0(5) ?
Cl1 Pt1 C7 C2 -166.4(3) ?
C9 C7 C8 Pt1 101.3(5) ?
C2 C7 C8 Pt1 -103.2(4) ?
P1 Pt1 C8 C7 81.1(3) ?
Cl2 Pt1 C8 C7 -173.6(6) ?
Cl1 Pt1 C8 C7 -102.5(3) ?
C1 P1 C10 C15 -1.7(4) ?
C19 P1 C10 C15 111.6(4) ?
Pt1 P1 C10 C15 -113.9(4) ?
C1 P1 C10 C11 174.7(4) ?
C19 P1 C10 C11 -72.0(4) ?
Pt1 P1 C10 C11 62.5(4) yes
C15 C10 C11 C12 -2.4(7) ?
P1 C10 C11 C12 -178.7(3) ?
C15 C10 C11 C16 174.8(4) ?
P1 C10 C11 C16 -1.5(7) ?
C10 C11 C12 C13 1.8(7) ?
C16 C11 C12 C13 -175.5(5) ?
C11 C12 C13 C14 0.0(8) ?
C12 C13 C14 C15 -1.3(8) ?
C13 C14 C15 C10 0.7(8) ?
C11 C10 C15 C14 1.2(7) ?
P1 C10 C15 C14 177.7(4) ?
C12 C11 C16 C18 -46.3(6) ?
C10 C11 C16 C18 136.7(5) ?
C12 C11 C16 C17 77.0(6) ?
C10 C11 C16 C17 -100.1(5) ?
C1 P1 C19 C24 120.4(4) ?
C10 P1 C19 C24 8.3(5) ?
Pt1 P1 C19 C24 -123.1(4) ?
C1 P1 C19 C20 -62.0(5) ?
C10 P1 C19 C20 -174.1(4) ?
Pt1 P1 C19 C20 54.5(5) yes
C24 C19 C20 C21 -0.8(8) ?
P1 C19 C20 C21 -178.4(4) ?
C24 C19 C20 C25 -178.7(5) ?
P1 C19 C20 C25 3.7(8) ?
C19 C20 C21 C22 1.1(9) ?
C25 C20 C21 C22 179.0(6) ?
C20 C21 C22 C23 -0.6(9) ?
C21 C22 C23 C24 -0.1(9) ?
C22 C23 C24 C19 0.2(8) ?
C20 C19 C24 C23 0.2(8) ?
P1 C19 C24 C23 177.9(4) ?
C21 C20 C25 C26 -71.8(7) ?
C19 C20 C25 C26 106.0(6) ?
C21 C20 C25 C27 51.1(7) ?
C19 C20 C25 C27 -131.1(6) ?
